data_9001955
loop_
_publ_author_name
'Brigatti, M. F.'
'Frigieri, P.'
'Poppi, L.'

_publ_section_title
;
 Crystal chemistry of Mg-, Fe-bearing muscovites-2M1
 Sample GFS15Ab from peraluminous granites at Sardinia, Italy
;
_journal_name_full 'American Mineralogist'
_journal_page_first 775
_journal_page_last 785
_journal_volume 83
_journal_year 1998
_chemical_formula_sum 'Al2.83 Fe0.06 H0.32 K0.92 Mg0.08 Na0.08 O12 Si3.04 Ti0.02'
_chemical_name_mineral Muscovite-2M1
_space_group_IT_number 15
_symmetry_space_group_name_Hall '-C 2yc'
_symmetry_space_group_name_H-M 'C 1 2/c 1'
_cell_angle_alpha 90
_cell_angle_beta 95.83
_cell_angle_gamma 90
_cell_formula_units_Z 4
_cell_length_a 5.192
_cell_length_b 9.013
_cell_length_c 20.056
_cell_volume 933.676
_database_code_amcsd 0002016
_exptl_crystal_density_diffrn 2.832
_cod_original_formula_sum '(K.92 Na.08) Si3.04 Al2.83 Ti.02 Fe.06 Mg.08 H.32 O12'
_cod_database_code 9001955

loop_
_space_group_symop_operation_xyz
x,y,z
1/2+x,1/2+y,z
x,-y,1/2+z
1/2+x,1/2-y,1/2+z
-x,y,1/2-z
1/2-x,1/2+y,1/2-z
-x,-y,-z
1/2-x,1/2-y,-z

loop_
_atom_site_aniso_label
_atom_site_aniso_U_11
_atom_site_aniso_U_22
_atom_site_aniso_U_33
_atom_site_aniso_U_12
_atom_site_aniso_U_13
_atom_site_aniso_U_23
K 0.02879 0.02716 0.02924 0.00000 0.00454 0.00000
Na 0.02879 0.02716 0.02924 0.00000 0.00454 0.00000
Si1 0.01135 0.01444 0.01835 0.00000 0.00350 0.00027
Al1_1 0.01135 0.01444 0.01835 0.00000 0.00350 0.00027
Si2 0.01203 0.01152 0.01855 -0.00071 0.00428 0.00027
Al2_1 0.01203 0.01152 0.01855 -0.00071 0.00428 0.00027
Ti2 0.01379 0.01543 0.01876 -0.00165 0.00376 0.00018
Fe2 0.01379 0.01543 0.01876 -0.00165 0.00376 0.00018
Mg2 0.01379 0.01543 0.01876 -0.00165 0.00376 0.00018
Al2_2 0.01379 0.01543 0.01876 -0.00165 0.00376 0.00018
O11 0.01703 0.02716 0.02420 -0.00613 0.00313 0.00483
O21 0.02311 0.02222 0.02057 0.00307 0.00261 -0.00128
O22 0.02473 0.01852 0.02178 0.00000 0.00522 0.00046
O31 0.01906 0.01852 0.00403 0.00024 0.00261 -0.00018
O32 0.01635 0.01564 0.01835 0.00094 0.00313 0.00073
O4_1 0.01744 0.01975 0.02118 -0.00236 0.00522 -0.00173
O4_2 0.01744 0.01975 0.02118 -0.00236 0.00522 -0.00173

loop_
_atom_site_label
_atom_site_fract_x
_atom_site_fract_y
_atom_site_fract_z
_atom_site_occupancy
K 0.00000 0.09860 0.25000 0.92000
Na 0.00000 0.09860 0.25000 0.08000
Si1 0.45170 0.25880 0.13549 0.76000
Al1_1 0.45170 0.25880 0.13549 0.24000
Si2 0.96480 0.42995 0.13538 0.76000
Al2_1 0.96480 0.42995 0.13538 0.24000
Ti2 0.24990 0.08307 0.00004 0.01000
Fe2 0.24990 0.08307 0.00004 0.03000
Mg2 0.24990 0.08307 0.00004 0.04000
Al2_2 0.24990 0.08307 0.00004 0.92000
Al1_2 0.75000 0.25000 0.00000 0.03000
H 0.87200 0.15300 0.05500 0.16000
O11 0.74990 0.31090 0.15740 1.00000
O21 0.24850 0.37010 0.16860 1.00000
O22 0.41710 0.09350 0.16810 1.00000
O31 0.38410 0.25130 0.05340 1.00000
O32 0.96100 0.44320 0.05337 1.00000
O4_1 0.95570 0.06200 0.05007 0.99000
O4_2 0.95570 0.06200 0.05007 0.01000

loop_
_cod_changelog_entry_id
_cod_changelog_entry_author
_cod_changelog_entry_date
_cod_changelog_entry_text
1
;cod-tools version 3.10.1
Id: cif_fix_AMCSD_atom_labels 10224 2024-08-07 11:09:31Z saulius
;
2024-08-07T19:38:20+03:00
;Changed the following '_atom_site_label' values:
the first duplicated label 'Al2'  converted to 'Al2_1'
duplicated label 'Al2' at index 9 converted to 'Al2_2'
the first duplicated label 'Al1'  converted to 'Al1_1'
duplicated label 'Al1' at index 10 converted to 'Al1_2'
the first duplicated label 'O4'  converted to 'O4_1'
duplicated label 'O4' at index 18 converted to 'O4_2'
;

loop_
_cod_related_entry_id
_cod_related_entry_database
_cod_related_entry_code
1 AMCSD 0002016
